data_7214729
loop_
_publ_author_name
'Qin, Jie'
'Qin, Na'
'Geng, Cui-Hong'
'Ma, Jian-Ping'
'Liu, Qi-Kui'
'Wu, Dan'
'Zhao, Chao-Wei'
'Dong, Yu-Bin'

_publ_section_title
;
 Coordination polymer-templated photoinduced [2 + 2] dimerization of
 pyridine-based derivative
;
_journal_issue 24
_journal_name_full CrystEngComm
_journal_page_first 8499
_journal_paper_doi 10.1039/c2ce25561h
_journal_volume 14
_journal_year 2012
_chemical_formula_sum 'C32 H36 Mn N4 O12'
_chemical_formula_weight 723.59
_chemical_name_systematic
;
?
;
_space_group_IT_number 15
_symmetry_cell_setting monoclinic
_symmetry_space_group_name_Hall '-C 2yc'
_symmetry_space_group_name_H-M 'C 1 2/c 1'
_atom_sites_solution_hydrogens geom
_atom_sites_solution_primary direct
_atom_sites_solution_secondary difmap
_audit_creation_method SHELXL-97
_cell_angle_alpha 90.00
_cell_angle_beta 110.306(2)
_cell_angle_gamma 90.00
_cell_formula_units_Z 8
_cell_length_a 21.367(3)
_cell_length_b 17.381(2)
_cell_length_c 18.152(3)
_cell_measurement_reflns_used 3560
_cell_measurement_temperature 298(2)
_cell_measurement_theta_max 25.611
_cell_measurement_theta_min 2.392
_cell_volume 6322.3(16)
_computing_cell_refinement 'Bruker SMART'
_computing_data_collection 'Bruker SMART'
_computing_data_reduction 'Bruker SAINT'
_computing_molecular_graphics 'Bruker SHELXTL'
_computing_publication_material 'Bruker SHELXTL'
_computing_structure_refinement 'SHELXL-97 (Sheldrick, 1997)'
_computing_structure_solution 'SHELXS-97 (Sheldrick, 1990)'
_diffrn_ambient_temperature 298(2)
_diffrn_measured_fraction_theta_full 1.000
_diffrn_measured_fraction_theta_max 1.000
_diffrn_measurement_device_type 'CCD area detector'
_diffrn_measurement_method 'phi and omega scans'
_diffrn_radiation_monochromator graphite
_diffrn_radiation_source 'fine-focus sealed tube'
_diffrn_radiation_type MoK\a
_diffrn_radiation_wavelength 0.71073
_diffrn_reflns_av_R_equivalents 0.0429
_diffrn_reflns_av_sigmaI/netI 0.0538
_diffrn_reflns_limit_h_max 25
_diffrn_reflns_limit_h_min -25
_diffrn_reflns_limit_k_max 20
_diffrn_reflns_limit_k_min -21
_diffrn_reflns_limit_l_max 13
_diffrn_reflns_limit_l_min -21
_diffrn_reflns_number 16374
_diffrn_reflns_theta_full 25.50
_diffrn_reflns_theta_max 25.50
_diffrn_reflns_theta_min 1.55
_exptl_absorpt_coefficient_mu 0.491
_exptl_absorpt_correction_T_max 0.9665
_exptl_absorpt_correction_T_min 0.8955
_exptl_absorpt_correction_type multi-scan
_exptl_absorpt_process_details sadabs
_exptl_crystal_colour colourless
_exptl_crystal_density_diffrn 1.520
_exptl_crystal_density_method 'not measured'
_exptl_crystal_description block
_exptl_crystal_F_000 3016
_exptl_crystal_size_max 0.23
_exptl_crystal_size_mid 0.14
_exptl_crystal_size_min 0.07
_refine_diff_density_max 0.837
_refine_diff_density_min -0.376
_refine_diff_density_rms 0.065
_refine_ls_extinction_method none
_refine_ls_goodness_of_fit_ref 1.021
_refine_ls_hydrogen_treatment constr
_refine_ls_matrix_type full
_refine_ls_number_parameters 447
_refine_ls_number_reflns 5879
_refine_ls_number_restraints 6
_refine_ls_restrained_S_all 1.022
_refine_ls_R_factor_all 0.0696
_refine_ls_R_factor_gt 0.0484
_refine_ls_shift/su_max 0.002
_refine_ls_shift/su_mean 0.000
_refine_ls_structure_factor_coef Fsqd
_refine_ls_weighting_details 'calc w=1/[\s^2^(Fo^2^)+(0.0648P)^2^+6.3335P] where P=(Fo^2^+2Fc^2^)/3'
_refine_ls_weighting_scheme calc
_refine_ls_wR_factor_gt 0.1191
_refine_ls_wR_factor_ref 0.1297
_reflns_number_gt 4399
_reflns_number_total 5879
_reflns_threshold_expression >2sigma(I)
_cod_data_source_file c2ce25561h.txt
_cod_data_source_block 7
_cod_depositor_comments
;
The following automatic conversions were performed:

'_symmetry_cell_setting' value 'Monoclinic' changed to 'monoclinic'
according to
/usr/data/users/saulius/automatic-downloads/retrospective/RSC/lib/dictionaries/cif_core.dic
dictionary named 'cif_core.dic' version 2.4.2 from 2011-04-26.

Automatic conversion script
Id: cif_fix_values 2281 2013-09-26 08:29:07Z andrius 
;
_cod_original_cell_volume 6322.2(15)
_cod_original_sg_symbol_H-M C2/c
_cod_database_code 7214729

loop_
_symmetry_equiv_pos_as_xyz
'x, y, z'
'-x, y, -z+1/2'
'x+1/2, y+1/2, z'
'-x+1/2, y+1/2, -z+1/2'
'-x, -y, -z'
'x, -y, z-1/2'
'-x+1/2, -y+1/2, -z'
'x+1/2, -y+1/2, z-1/2'

loop_
_atom_site_label
_atom_site_type_symbol
_atom_site_fract_x
_atom_site_fract_y
_atom_site_fract_z
_atom_site_U_iso_or_equiv
_atom_site_adp_type
_atom_site_occupancy
_atom_site_symmetry_multiplicity
_atom_site_calc_flag
_atom_site_refinement_flags
C1 C 0.87593(16) 0.21487(18) 0.8289(2) 0.0337(7) Uani 1 1 d .
H1 H 0.8325 0.2211 0.7942 0.040 Uiso 1 1 calc R
C2 C 0.92708(18) 0.2570(2) 0.8177(2) 0.0471(9) Uani 1 1 d .
H2 H 0.9178 0.2902 0.7750 0.057 Uiso 1 1 calc R
C3 C 0.99133(19) 0.2499(2) 0.8692(3) 0.0501(10) Uani 1 1 d .
H3 H 1.0255 0.2787 0.8620 0.060 Uiso 1 1 calc R
C4 C 1.00481(17) 0.20007(19) 0.9315(2) 0.0409(9) Uani 1 1 d .
H4 H 1.0482 0.1952 0.9667 0.049 Uiso 1 1 calc R
C5 C 0.95419(15) 0.15712(17) 0.94230(19) 0.0300(7) Uani 1 1 d .
C6 C 0.88839(15) 0.16375(16) 0.89068(18) 0.0263(7) Uani 1 1 d .
C7 C 0.83396(14) 0.11713(16) 0.90622(17) 0.0237(6) Uani 1 1 d .
C8 C 0.86460(14) 0.04541(16) 0.95535(17) 0.0246(6) Uani 1 1 d .
H8 H 0.8332 0.0249 0.9789 0.030 Uiso 1 1 calc R
C9 C 0.93254(15) 0.05030(17) 1.01681(19) 0.0296(7) Uani 1 1 d .
C10 C 0.79021(14) 0.16811(15) 0.93786(17) 0.0211(6) Uani 1 1 d .
C11 C 0.85436(15) 0.00265(16) 0.87623(18) 0.0267(7) Uani 1 1 d .
H11 H 0.8917 0.0133 0.8582 0.032 Uiso 1 1 calc R
C12 C 0.79580(14) 0.05860(15) 0.83662(17) 0.0228(6) Uani 1 1 d .
C13 C 0.78327(15) 0.08454(16) 0.75147(18) 0.0269(7) Uani 1 1 d .
C14 C 0.84216(15) -0.08187(16) 0.87590(18) 0.0283(7) Uani 1 1 d .
C15 C 0.72681(15) -0.05190(17) 0.85999(18) 0.0296(7) Uani 1 1 d .
C16 C 0.66841(17) -0.08189(19) 0.8644(2) 0.0380(8) Uani 1 1 d .
H16 H 0.6663 -0.1337 0.8761 0.046 Uiso 1 1 calc R
C17 C 0.61331(17) -0.0359(2) 0.8517(2) 0.0406(8) Uani 1 1 d .
H17 H 0.5742 -0.0566 0.8549 0.049 Uiso 1 1 calc R
C18 C 0.61605(16) 0.0413(2) 0.8340(2) 0.0393(8) Uani 1 1 d .
H18 H 0.5787 0.0725 0.8243 0.047 Uiso 1 1 calc R
C19 C 0.67506(15) 0.07130(18) 0.83092(18) 0.0312(7) Uani 1 1 d .
H19 H 0.6769 0.1233 0.8197 0.037 Uiso 1 1 calc R
C20 C 0.73166(15) 0.02655(16) 0.84395(17) 0.0258(6) Uani 1 1 d .
C21 C 0.68483(16) 0.10090(18) 1.1588(2) 0.0336(7) Uani 1 1 d .
H21 H 0.6939 0.1426 1.1930 0.040 Uiso 1 1 calc R
C22 C 0.63544(18) 0.0506(2) 1.1594(2) 0.0425(9) Uani 1 1 d .
H22 H 0.6117 0.0593 1.1929 0.051 Uiso 1 1 calc R
C23 C 0.62089(17) -0.0118(2) 1.1112(2) 0.0398(8) Uani 1 1 d .
C24 C 0.65799(18) -0.0212(2) 1.0632(2) 0.0427(9) Uani 1 1 d .
H24 H 0.6505 -0.0632 1.0295 0.051 Uiso 1 1 calc R
C25 C 0.70641(16) 0.03214(18) 1.0652(2) 0.0366(8) Uani 1 1 d .
H25 H 0.7307 0.0250 1.0320 0.044 Uiso 1 1 calc R
C26 C 0.5658(2) -0.0654(3) 1.1133(3) 0.0773(16) Uani 1 1 d .
H26A H 0.5746 -0.0786 1.1679 0.093 Uiso 1 1 calc R
H26B H 0.5246 -0.0360 1.0960 0.093 Uiso 1 1 calc R
C27 C 0.5531(2) -0.1354(2) 1.0700(3) 0.0638(13) Uani 1 1 d .
H27A H 0.5931 -0.1669 1.0868 0.077 Uiso 1 1 calc R
H27B H 0.5423 -0.1242 1.0146 0.077 Uiso 1 1 calc R
C28 C 0.49632(18) -0.17959(19) 1.0815(3) 0.0457(10) Uani 1 1 d .
C29 C 0.50675(19) -0.2335(2) 1.1397(3) 0.0726(15) Uani 1 1 d .
H29 H 0.5499 -0.2456 1.1721 0.087 Uiso 1 1 calc R
C30 C 0.45323(18) -0.2696(2) 1.1497(3) 0.0637(13) Uani 1 1 d .
H30 H 0.4619 -0.3075 1.1882 0.076 Uiso 1 1 calc R
C31 C 0.38084(16) -0.20207(18) 1.05312(19) 0.0330(7) Uani 1 1 d .
H31 H 0.3371 -0.1900 1.0225 0.040 Uiso 1 1 calc R
C32 C 0.43127(18) -0.16463(19) 1.0379(2) 0.0418(9) Uani 1 1 d .
H32 H 0.4212 -0.1287 0.9975 0.050 Uiso 1 1 calc R
Mn1 Mn 0.80231(2) 0.18017(2) 1.12052(3) 0.02128(14) Uani 1 1 d .
N1 N 0.97142(13) 0.10708(14) 1.00768(16) 0.0338(6) Uani 1 1 d .
H1A H 1.0095 0.1136 1.0441 0.041 Uiso 1 1 calc R
N2 N 0.78050(13) -0.10262(14) 0.86968(15) 0.0314(6) Uani 1 1 d .
H2A H 0.7728 -0.1510 0.8717 0.038 Uiso 1 1 calc R
N3 N 0.72012(12) 0.09311(13) 1.11228(15) 0.0272(6) Uani 1 1 d .
N4 N 0.39038(12) -0.25447(14) 1.10879(15) 0.0285(6) Uani 1 1 d .
O1 O 0.95180(12) 0.00520(13) 1.07230(14) 0.0425(6) Uani 1 1 d .
O3 O 0.88603(11) -0.12989(12) 0.88088(14) 0.0386(6) Uani 1 1 d .
O4 O 0.81581(12) 0.05113(13) 0.71616(14) 0.0418(6) Uani 1 1 d .
O5 O 0.74198(11) 0.13734(12) 0.72497(12) 0.0358(5) Uani 1 1 d .
O6 O 0.78472(10) 0.14859(11) 1.00105(12) 0.0297(5) Uani 1 1 d .
O7 O 0.76433(10) 0.22555(11) 0.89792(12) 0.0302(5) Uani 1 1 d .
O8 O 0.82087(12) 0.22539(13) 1.24279(13) 0.0385(6) Uani 1 1 d .
O9 O 0.86491(11) 0.08564(12) 1.18405(15) 0.0417(6) Uani 1 1 d .
O11 O 0.5000 0.4111(5) 0.2500 0.165(7) Uani 0.50 2 d SPU
H15A H 0.2415 0.2843 0.1531 0.198 Uiso 1 1 d R
H13A H 0.3217 0.4244 0.1012 0.198 Uiso 1 1 d R
H11A H 0.5337 0.3822 0.2697 0.198 Uiso 0.50 1 d PR
H11B H 0.4752 0.4063 0.2776 0.198 Uiso 0.50 1 d PR
O12 O 0.4961(4) 0.5552(3) 0.2712(3) 0.0527(17) Uani 0.50 1 d P
O13 O 0.3523(2) 0.4050(2) 0.0870(2) 0.1002(13) Uani 1 1 d .
O14 O 0.34126(15) 0.25321(16) 0.05152(19) 0.0678(8) Uani 1 1 d .
O15 O 0.23824(14) 0.26308(14) 0.10972(16) 0.0584(8) Uani 1 1 d .
H13B H 0.3845 0.3888 0.1265 0.070 Uiso 1 1 d R
H15B H 0.2735 0.2689 0.0987 0.070 Uiso 1 1 d R
H14B H 0.3431 0.3019 0.0566 0.070 Uiso 1 1 d R
H14A H 0.3180 0.2455 0.0036 0.070 Uiso 1 1 d R
H8A H 0.8416 0.2030 1.2861 0.070 Uiso 1 1 d R
H9B H 0.8486 0.0442 1.1947 0.070 Uiso 1 1 d R
H9A H 0.9070 0.0832 1.2074 0.070 Uiso 1 1 d R
H8B H 0.8022 0.2668 1.2492 0.070 Uiso 1 1 d R
H12A H 0.5000 0.5110 0.2500 0.070 Uiso 1 2 d SR
H12B H 0.5049 0.5432 0.3192 0.070 Uiso 0.50 1 d PR

loop_
_atom_site_aniso_label
_atom_site_aniso_U_11
_atom_site_aniso_U_22
_atom_site_aniso_U_33
_atom_site_aniso_U_23
_atom_site_aniso_U_13
_atom_site_aniso_U_12
C1 0.0330(18) 0.0295(16) 0.0403(19) 0.0059(15) 0.0150(16) 0.0024(14)
C2 0.048(2) 0.039(2) 0.061(3) 0.0149(18) 0.027(2) -0.0030(17)
C3 0.039(2) 0.047(2) 0.073(3) 0.007(2) 0.031(2) -0.0076(17)
C4 0.0262(18) 0.041(2) 0.056(2) -0.0022(18) 0.0156(17) -0.0050(15)
C5 0.0273(17) 0.0279(16) 0.0354(18) -0.0049(14) 0.0117(15) 0.0020(13)
C6 0.0269(17) 0.0210(15) 0.0341(17) -0.0022(13) 0.0145(14) 0.0014(12)
C7 0.0242(16) 0.0216(14) 0.0243(15) -0.0006(12) 0.0072(13) -0.0006(12)
C8 0.0254(16) 0.0225(15) 0.0266(16) 0.0006(12) 0.0100(13) 0.0003(12)
C9 0.0281(17) 0.0276(16) 0.0328(18) -0.0068(14) 0.0102(14) 0.0033(13)
C10 0.0196(15) 0.0215(15) 0.0221(15) -0.0035(12) 0.0069(12) -0.0031(11)
C11 0.0255(16) 0.0227(15) 0.0333(17) 0.0016(13) 0.0119(14) 0.0031(12)
C12 0.0239(15) 0.0204(14) 0.0242(15) -0.0011(12) 0.0084(13) 0.0035(12)
C13 0.0301(17) 0.0219(15) 0.0289(17) -0.0049(13) 0.0106(14) -0.0037(13)
C14 0.0324(18) 0.0246(16) 0.0247(16) -0.0028(13) 0.0060(14) 0.0014(14)
C15 0.0312(17) 0.0267(16) 0.0301(17) -0.0037(13) 0.0095(14) -0.0014(13)
C16 0.040(2) 0.0330(18) 0.043(2) -0.0004(15) 0.0184(17) -0.0061(15)
C17 0.0315(19) 0.049(2) 0.046(2) -0.0056(17) 0.0188(17) -0.0101(16)
C18 0.0285(18) 0.045(2) 0.044(2) -0.0095(17) 0.0121(16) -0.0003(15)
C19 0.0304(18) 0.0288(16) 0.0335(18) -0.0072(14) 0.0100(15) -0.0020(13)
C20 0.0290(17) 0.0264(15) 0.0202(15) -0.0014(13) 0.0062(13) -0.0015(13)
C21 0.0371(19) 0.0298(17) 0.0362(18) -0.0026(14) 0.0156(16) -0.0082(14)
C22 0.044(2) 0.047(2) 0.046(2) -0.0054(17) 0.0268(18) -0.0119(17)
C23 0.039(2) 0.044(2) 0.039(2) -0.0032(16) 0.0169(17) -0.0183(16)
C24 0.049(2) 0.0374(19) 0.044(2) -0.0114(16) 0.0204(19) -0.0191(17)
C25 0.0369(19) 0.0370(18) 0.041(2) -0.0026(16) 0.0203(17) -0.0094(15)
C26 0.090(4) 0.080(3) 0.084(3) -0.038(3) 0.059(3) -0.060(3)
C27 0.048(2) 0.048(2) 0.115(4) -0.019(2) 0.053(3) -0.0202(19)
C28 0.037(2) 0.0294(18) 0.082(3) -0.0105(19) 0.034(2) -0.0100(15)
C29 0.021(2) 0.052(2) 0.131(4) 0.034(3) 0.009(2) -0.0024(18)
C30 0.033(2) 0.049(2) 0.091(3) 0.038(2) -0.001(2) -0.0096(18)
C31 0.0282(17) 0.0336(17) 0.0327(18) 0.0026(14) 0.0051(15) -0.0066(14)
C32 0.048(2) 0.0383(19) 0.040(2) 0.0030(16) 0.0167(18) -0.0152(16)
Mn1 0.0200(2) 0.0190(2) 0.0256(2) 0.00093(18) 0.00897(19) -0.00203(18)
N1 0.0230(14) 0.0365(15) 0.0363(15) -0.0017(13) 0.0031(12) -0.0016(12)
N2 0.0357(16) 0.0183(12) 0.0401(16) 0.0002(12) 0.0131(13) -0.0004(11)
N3 0.0256(13) 0.0232(13) 0.0341(15) 0.0023(11) 0.0121(12) -0.0044(10)
N4 0.0210(14) 0.0282(13) 0.0343(15) 0.0018(11) 0.0071(12) -0.0051(10)
O1 0.0400(14) 0.0406(13) 0.0383(14) 0.0119(11) 0.0026(11) 0.0044(11)
O3 0.0351(13) 0.0250(11) 0.0513(15) -0.0053(10) 0.0095(12) 0.0065(10)
O4 0.0599(16) 0.0376(13) 0.0378(14) 0.0000(11) 0.0293(13) 0.0101(11)
O5 0.0423(14) 0.0338(12) 0.0308(12) 0.0047(10) 0.0120(11) 0.0091(11)
O6 0.0351(13) 0.0290(11) 0.0292(12) -0.0051(9) 0.0165(10) -0.0043(9)
O7 0.0324(12) 0.0249(11) 0.0335(12) 0.0004(10) 0.0119(10) 0.0079(9)
O8 0.0484(14) 0.0383(13) 0.0267(12) 0.0024(10) 0.0104(11) 0.0109(11)
O9 0.0289(12) 0.0302(12) 0.0616(16) 0.0179(11) 0.0101(12) 0.0022(10)
O11 0.221(14) 0.026(4) 0.125(9) 0.000 -0.096(9) 0.000
O12 0.043(3) 0.053(3) 0.053(5) 0.005(2) 0.005(4) -0.002(3)
O13 0.141(3) 0.079(2) 0.114(3) -0.036(2) 0.086(3) -0.034(2)
O14 0.0605(19) 0.0618(18) 0.081(2) 0.0031(16) 0.0246(17) -0.0090(15)
O15 0.082(2) 0.0423(15) 0.0667(19) -0.0112(13) 0.0460(17) -0.0158(14)

loop_
_atom_type_symbol
_atom_type_description
_atom_type_scat_dispersion_real
_atom_type_scat_dispersion_imag
_atom_type_scat_source
C C 0.0033 0.0016 'International Tables Vol C Tables 4.2.6.8 and 6.1.1.4'
H H 0.0000 0.0000 'International Tables Vol C Tables 4.2.6.8 and 6.1.1.4'
N N 0.0061 0.0033 'International Tables Vol C Tables 4.2.6.8 and 6.1.1.4'
O O 0.0106 0.0060 'International Tables Vol C Tables 4.2.6.8 and 6.1.1.4'
Mn Mn 0.3368 0.7283 'International Tables Vol C Tables 4.2.6.8 and 6.1.1.4'

loop_
_geom_angle_atom_site_label_1
_geom_angle_atom_site_label_2
_geom_angle_atom_site_label_3
_geom_angle
_geom_angle_site_symmetry_1
_geom_angle_site_symmetry_3
C6 C1 C2 121.2(3) . .
C6 C1 H1 119.4 . .
C2 C1 H1 119.4 . .
C3 C2 C1 120.3(3) . .
C3 C2 H2 119.8 . .
C1 C2 H2 119.8 . .
C2 C3 C4 119.5(3) . .
C2 C3 H3 120.3 . .
C4 C3 H3 120.3 . .
C3 C4 C5 120.4(3) . .
C3 C4 H4 119.8 . .
C5 C4 H4 119.8 . .
C4 C5 C6 121.0(3) . .
C4 C5 N1 117.5(3) . .
C6 C5 N1 121.5(3) . .
C1 C6 C5 117.6(3) . .
C1 C6 C7 123.2(3) . .
C5 C6 C7 119.2(3) . .
C6 C7 C10 111.4(2) . .
C6 C7 C8 109.9(2) . .
C10 C7 C8 116.2(2) . .
C6 C7 C12 113.8(2) . .
C10 C7 C12 116.8(2) . .
C8 C7 C12 86.6(2) . .
C9 C8 C7 119.6(2) . .
C9 C8 C11 120.2(2) . .
C7 C8 C11 87.5(2) . .
C9 C8 H8 109.2 . .
C7 C8 H8 109.2 . .
C11 C8 H8 109.2 . .
O1 C9 N1 121.8(3) . .
O1 C9 C8 122.5(3) . .
N1 C9 C8 115.7(3) . .
O6 C10 O7 126.3(3) . .
O6 C10 C7 116.9(2) . .
O7 C10 C7 116.7(2) . .
C14 C11 C12 120.3(3) . .
C14 C11 C8 116.1(2) . .
C12 C11 C8 87.8(2) . .
C14 C11 H11 110.3 . .
C12 C11 H11 110.3 . .
C8 C11 H11 110.3 . .
C20 C12 C13 110.2(2) . .
C20 C12 C11 109.6(2) . .
C13 C12 C11 118.7(2) . .
C20 C12 C7 112.8(2) . .
C13 C12 C7 117.9(2) . .
C11 C12 C7 85.7(2) . .
O4 C13 O5 126.4(3) . .
O4 C13 C12 116.6(3) . .
O5 C13 C12 117.1(2) . .
O3 C14 N2 121.8(3) . .
O3 C14 C11 122.6(3) . .
N2 C14 C11 115.7(3) . .
C16 C15 C20 120.8(3) . .
C16 C15 N2 118.0(3) . .
C20 C15 N2 121.2(3) . .
C17 C16 C15 120.6(3) . .
C17 C16 H16 119.7 . .
C15 C16 H16 119.7 . .
C16 C17 C18 120.0(3) . .
C16 C17 H17 120.0 . .
C18 C17 H17 120.0 . .
C19 C18 C17 119.1(3) . .
C19 C18 H18 120.4 . .
C17 C18 H18 120.4 . .
C18 C19 C20 122.3(3) . .
C18 C19 H19 118.8 . .
C20 C19 H19 118.8 . .
C19 C20 C15 117.2(3) . .
C19 C20 C12 122.4(3) . .
C15 C20 C12 120.3(3) . .
N3 C21 C22 123.4(3) . .
N3 C21 H21 118.3 . .
C22 C21 H21 118.3 . .
C23 C22 C21 120.6(3) . .
C23 C22 H22 119.7 . .
C21 C22 H22 119.7 . .
C22 C23 C24 116.6(3) . .
C22 C23 C26 118.8(3) . .
C24 C23 C26 124.6(3) . .
C23 C24 C25 119.7(3) . .
C23 C24 H24 120.2 . .
C25 C24 H24 120.2 . .
N3 C25 C24 123.3(3) . .
N3 C25 H25 118.3 . .
C24 C25 H25 118.3 . .
C27 C26 C23 120.8(3) . .
C27 C26 H26A 107.1 . .
C23 C26 H26A 107.1 . .
C27 C26 H26B 107.1 . .
C23 C26 H26B 107.1 . .
H26A C26 H26B 106.8 . .
C26 C27 C28 111.4(3) . .
C26 C27 H27A 109.3 . .
C28 C27 H27A 109.3 . .
C26 C27 H27B 109.3 . .
C28 C27 H27B 109.3 . .
H27A C27 H27B 108.0 . .
C32 C28 C29 116.0(3) . .
C32 C28 C27 121.9(4) . .
C29 C28 C27 122.0(4) . .
C30 C29 C28 119.7(4) . .
C30 C29 H29 120.2 . .
C28 C29 H29 120.2 . .
N4 C30 C29 124.6(4) . .
N4 C30 H30 117.7 . .
C29 C30 H30 117.7 . .
N4 C31 C32 124.0(3) . .
N4 C31 H31 118.0 . .
C32 C31 H31 118.0 . .
C28 C32 C31 120.5(3) . .
C28 C32 H32 119.7 . .
C31 C32 H32 119.7 . .
O7 Mn1 O6 99.56(8) 7_657 .
O7 Mn1 O9 157.19(9) 7_657 .
O6 Mn1 O9 101.69(9) . .
O7 Mn1 O8 76.42(8) 7_657 .
O6 Mn1 O8 174.47(8) . .
O9 Mn1 O8 82.88(9) . .
O7 Mn1 N4 97.56(9) 7_657 3
O6 Mn1 N4 83.86(9) . 3
O9 Mn1 N4 92.89(9) . 3
O8 Mn1 N4 92.84(9) . 3
O7 Mn1 N3 92.45(8) 7_657 .
O6 Mn1 N3 84.43(8) . .
O9 Mn1 N3 81.48(8) . .
O8 Mn1 N3 99.44(9) . .
N4 Mn1 N3 165.70(9) 3 .
C9 N1 C5 124.5(3) . .
C9 N1 H1A 117.8 . .
C5 N1 H1A 117.8 . .
C14 N2 C15 125.4(2) . .
C14 N2 H2A 117.3 . .
C15 N2 H2A 117.3 . .
C21 N3 C25 116.5(3) . .
C21 N3 Mn1 119.2(2) . .
C25 N3 Mn1 124.3(2) . .
C30 N4 C31 115.2(3) . .
C30 N4 Mn1 124.3(2) . 3_445
C31 N4 Mn1 120.2(2) . 3_445
C10 O6 Mn1 145.83(19) . .
C10 O7 Mn1 148.23(19) . 7_657
Mn1 O8 H8A 127.3 . .
Mn1 O8 H8B 120.0 . .
H8A O8 H8B 112.3 . .
Mn1 O9 H9B 122.3 . .
Mn1 O9 H9A 130.5 . .
H9B O9 H9A 106.8 . .
H11A O11 H11B 107.7 . .
O12 O12 H12A 61.3 2_655 .
O12 O12 H12B 153.0 2_655 .
H12A O12 H12B 102.4 . .
H13A O13 H13B 110.9 . .
H14B O14 H14A 104.9 . .
H15A O15 H15B 111.9 . .

loop_
_geom_bond_atom_site_label_1
_geom_bond_atom_site_label_2
_geom_bond_distance
_geom_bond_site_symmetry_2
C1 C6 1.382(4) .
C1 C2 1.388(4) .
C1 H1 0.9300 .
C2 C3 1.372(5) .
C2 H2 0.9300 .
C3 C4 1.374(5) .
C3 H3 0.9300 .
C4 C5 1.383(4) .
C4 H4 0.9300 .
C5 C6 1.398(4) .
C5 N1 1.413(4) .
C6 C7 1.522(4) .
C7 C10 1.537(4) .
C7 C8 1.540(4) .
C7 C12 1.607(4) .
C8 C9 1.495(4) .
C8 C11 1.564(4) .
C8 H8 0.9800 .
C9 O1 1.229(4) .
C9 N1 1.337(4) .
C10 O6 1.240(3) .
C10 O7 1.245(3) .
C11 C14 1.492(4) .
C11 C12 1.550(4) .
C11 H11 0.9800 .
C12 C20 1.527(4) .
C12 C13 1.542(4) .
C13 O4 1.241(3) .
C13 O5 1.248(4) .
C14 O3 1.235(3) .
C14 N2 1.332(4) .
C15 C16 1.380(4) .
C15 C20 1.406(4) .
C15 N2 1.409(4) .
C16 C17 1.374(5) .
C16 H16 0.9300 .
C17 C18 1.386(5) .
C17 H17 0.9300 .
C18 C19 1.383(4) .
C18 H18 0.9300 .
C19 C20 1.387(4) .
C19 H19 0.9300 .
C21 N3 1.320(4) .
C21 C22 1.373(4) .
C21 H21 0.9300 .
C22 C23 1.360(5) .
C22 H22 0.9300 .
C23 C24 1.377(5) .
C23 C26 1.511(5) .
C24 C25 1.380(4) .
C24 H24 0.9300 .
C25 N3 1.328(4) .
C25 H25 0.9300 .
C26 C27 1.424(5) .
C26 H26A 0.9700 .
C26 H26B 0.9700 .
C27 C28 1.511(4) .
C27 H27A 0.9700 .
C27 H27B 0.9700 .
C28 C32 1.365(5) .
C28 C29 1.371(6) .
C29 C30 1.371(5) .
C29 H29 0.9300 .
C30 N4 1.316(4) .
C30 H30 0.9300 .
C31 N4 1.323(4) .
C31 C32 1.367(4) .
C31 H31 0.9300 .
C32 H32 0.9300 .
Mn1 O7 2.120(2) 7_657
Mn1 O6 2.140(2) .
Mn1 O9 2.179(2) .
Mn1 O8 2.256(2) .
Mn1 N4 2.271(2) 3
Mn1 N3 2.283(2) .
N1 H1A 0.8600 .
N2 H2A 0.8600 .
N4 Mn1 2.271(2) 3_445
O7 Mn1 2.120(2) 7_657
O8 H8A 0.8512 .
O8 H8B 0.8510 .
O9 H9B 0.8513 .
O9 H9A 0.8518 .
O11 H11A 0.8499 .
O11 H11B 0.8501 .
O12 O12 0.842(9) 2_655
O12 H12A 0.8762 .
O12 H12B 0.8507 .
O13 H13A 0.8506 .
O13 H13B 0.8510 .
O14 H14B 0.8499 .
O14 H14A 0.8490 .
O15 H15A 0.8504 .
O15 H15B 0.8499 .

loop_
_geom_hbond_atom_site_label_D
_geom_hbond_atom_site_label_H
_geom_hbond_atom_site_label_A
_geom_hbond_distance_DH
_geom_hbond_distance_HA
_geom_hbond_distance_DA
_geom_hbond_angle_DHA
_geom_hbond_site_symmetry_A
O8 H8A O3 0.85 2.08 2.925(3) 169.7 6_556
O9 H9B O4 0.85 1.89 2.742(3) 176.7 6_556
N2 H2A O15 0.86 2.00 2.860(3) 173.1 5_656
N1 H1A O3 0.86 2.19 3.041(3) 169.4 5_757
O8 H8B O5 0.85 2.05 2.896(3) 174.6 7_657
O9 H9A O12 0.85 1.92 2.749(8) 165.8 3_546
O9 H9A O12 0.85 2.03 2.844(8) 159.8 4_646
O15 H15B O14 0.85 1.94 2.758(4) 161.0 .
O15 H15A O5 0.85 1.88 2.695(3) 159.1 8_455

loop_
_geom_torsion_atom_site_label_1
_geom_torsion_atom_site_label_2
_geom_torsion_atom_site_label_3
_geom_torsion_atom_site_label_4
_geom_torsion
_geom_torsion_site_symmetry_1
_geom_torsion_site_symmetry_4
C6 C1 C2 C3 -1.5(5) . .
C1 C2 C3 C4 0.8(6) . .
C2 C3 C4 C5 0.2(6) . .
C3 C4 C5 C6 -0.5(5) . .
C3 C4 C5 N1 -179.8(3) . .
C2 C1 C6 C5 1.2(5) . .
C2 C1 C6 C7 179.0(3) . .
C4 C5 C6 C1 -0.2(4) . .
N1 C5 C6 C1 179.2(3) . .
C4 C5 C6 C7 -178.2(3) . .
N1 C5 C6 C7 1.2(4) . .
C1 C6 C7 C10 -72.2(4) . .
C5 C6 C7 C10 105.7(3) . .
C1 C6 C7 C8 157.6(3) . .
C5 C6 C7 C8 -24.6(4) . .
C1 C6 C7 C12 62.4(4) . .
C5 C6 C7 C12 -119.7(3) . .
C6 C7 C8 C9 35.5(3) . .
C10 C7 C8 C9 -92.2(3) . .
C12 C7 C8 C9 149.6(3) . .
C6 C7 C8 C11 -88.2(2) . .
C10 C7 C8 C11 144.2(2) . .
C12 C7 C8 C11 25.9(2) . .
C7 C8 C9 O1 157.9(3) . .
C11 C8 C9 O1 -96.3(4) . .
C7 C8 C9 N1 -22.2(4) . .
C11 C8 C9 N1 83.7(3) . .
C6 C7 C10 O6 -124.9(3) . .
C8 C7 C10 O6 1.9(4) . .
C12 C7 C10 O6 102.0(3) . .
C6 C7 C10 O7 54.3(3) . .
C8 C7 C10 O7 -178.9(2) . .
C12 C7 C10 O7 -78.8(3) . .
C9 C8 C11 C14 87.1(3) . .
C7 C8 C11 C14 -149.8(3) . .
C9 C8 C11 C12 -150.0(3) . .
C7 C8 C11 C12 -26.9(2) . .
C14 C11 C12 C20 32.2(4) . .
C8 C11 C12 C20 -87.0(2) . .
C14 C11 C12 C13 -95.5(3) . .
C8 C11 C12 C13 145.3(3) . .
C14 C11 C12 C7 144.9(3) . .
C8 C11 C12 C7 25.77(19) . .
C6 C7 C12 C20 -166.6(2) . .
C10 C7 C12 C20 -34.5(3) . .
C8 C7 C12 C20 83.2(2) . .
C6 C7 C12 C13 -36.3(3) . .
C10 C7 C12 C13 95.7(3) . .
C8 C7 C12 C13 -146.5(2) . .
C6 C7 C12 C11 84.0(3) . .
C10 C7 C12 C11 -144.0(2) . .
C8 C7 C12 C11 -26.2(2) . .
C20 C12 C13 O4 -118.5(3) . .
C11 C12 C13 O4 9.0(4) . .
C7 C12 C13 O4 110.0(3) . .
C20 C12 C13 O5 62.1(3) . .
C11 C12 C13 O5 -170.5(3) . .
C7 C12 C13 O5 -69.4(3) . .
C12 C11 C14 O3 154.4(3) . .
C8 C11 C14 O3 -101.9(3) . .
C12 C11 C14 N2 -25.4(4) . .
C8 C11 C14 N2 78.2(3) . .
C20 C15 C16 C17 1.3(5) . .
N2 C15 C16 C17 -176.8(3) . .
C15 C16 C17 C18 0.1(5) . .
C16 C17 C18 C19 -1.2(5) . .
C17 C18 C19 C20 0.8(5) . .
C18 C19 C20 C15 0.6(5) . .
C18 C19 C20 C12 176.9(3) . .
C16 C15 C20 C19 -1.6(5) . .
N2 C15 C20 C19 176.4(3) . .
C16 C15 C20 C12 -178.1(3) . .
N2 C15 C20 C12 0.0(4) . .
C13 C12 C20 C19 -63.2(3) . .
C11 C12 C20 C19 164.5(3) . .
C7 C12 C20 C19 70.9(3) . .
C13 C12 C20 C15 113.1(3) . .
C11 C12 C20 C15 -19.3(4) . .
C7 C12 C20 C15 -112.9(3) . .
N3 C21 C22 C23 0.9(6) . .
C21 C22 C23 C24 0.0(6) . .
C21 C22 C23 C26 -179.5(4) . .
C22 C23 C24 C25 -0.7(5) . .
C26 C23 C24 C25 178.8(4) . .
C23 C24 C25 N3 0.5(6) . .
C22 C23 C26 C27 -173.7(5) . .
C24 C23 C26 C27 6.8(8) . .
C23 C26 C27 C28 179.5(4) . .
C26 C27 C28 C32 84.5(6) . .
C26 C27 C28 C29 -91.2(5) . .
C32 C28 C29 C30 1.3(7) . .
C27 C28 C29 C30 177.2(4) . .
C28 C29 C30 N4 -2.6(8) . .
C29 C28 C32 C31 0.2(6) . .
C27 C28 C32 C31 -175.7(3) . .
N4 C31 C32 C28 -0.6(5) . .
O1 C9 N1 C5 175.1(3) . .
C8 C9 N1 C5 -4.9(4) . .
C4 C5 N1 C9 -164.6(3) . .
C6 C5 N1 C9 16.0(4) . .
O3 C14 N2 C15 -176.8(3) . .
C11 C14 N2 C15 3.0(4) . .
C16 C15 N2 C14 -172.0(3) . .
C20 C15 N2 C14 9.9(5) . .
C22 C21 N3 C25 -1.1(5) . .
C22 C21 N3 Mn1 -178.6(3) . .
C24 C25 N3 C21 0.3(5) . .
C24 C25 N3 Mn1 177.7(3) . .
O7 Mn1 N3 C21 -55.0(2) 7_657 .
O6 Mn1 N3 C21 -154.4(2) . .
O9 Mn1 N3 C21 102.9(2) . .
O8 Mn1 N3 C21 21.7(2) . .
N4 Mn1 N3 C21 170.5(3) 3 .
O7 Mn1 N3 C25 127.7(3) 7_657 .
O6 Mn1 N3 C25 28.3(3) . .
O9 Mn1 N3 C25 -74.4(3) . .
O8 Mn1 N3 C25 -155.6(3) . .
N4 Mn1 N3 C25 -6.8(5) 3 .
C29 C30 N4 C31 2.2(6) . .
C29 C30 N4 Mn1 175.9(4) . 3_445
C32 C31 N4 C30 -0.6(5) . .
C32 C31 N4 Mn1 -174.5(3) . 3_445
O7 C10 O6 Mn1 -61.0(5) . .
C7 C10 O6 Mn1 118.1(3) . .
O7 Mn1 O6 C10 66.5(3) 7_657 .
O9 Mn1 O6 C10 -121.9(3) . .
O8 Mn1 O6 C10 23.4(11) . .
N4 Mn1 O6 C10 -30.2(3) 3 .
N3 Mn1 O6 C10 158.0(4) . .
O6 C10 O7 Mn1 -7.9(6) . 7_657
C7 C10 O7 Mn1 173.0(3) . 7_657
